data_9000201
loop_
_publ_author_name
'Moore, P. B.'

_publ_section_title
;
 Edge-sharing silicate tetrahedra in the crystal structure of leucophoenicite
;
_journal_name_full 'American Mineralogist'
_journal_page_first 1146
_journal_page_last 1166
_journal_volume 55
_journal_year 1970
_chemical_compound_source 'Franklin, New Jersey, USA'
_chemical_formula_sum 'H2 Mn7 O14 Si3'
_chemical_name_mineral Leucophoenicite
_space_group_IT_number 14
_symmetry_space_group_name_Hall '-P 2yab'
_symmetry_space_group_name_H-M 'P 1 21/a 1'
_cell_angle_alpha 90
_cell_angle_beta 103.93
_cell_angle_gamma 90
_cell_formula_units_Z 2
_cell_length_a 10.842
_cell_length_b 4.826
_cell_length_c 11.324
_cell_volume 575.086
_database_code_amcsd 0000206
_exptl_crystal_density_diffrn 4.013
_cod_original_formula_sum 'Mn7 Si3 O14 H2'
_cod_database_code 9000201

loop_
_space_group_symop_operation_xyz
x,y,z
1/2+x,1/2-y,z
1/2-x,1/2+y,-z
-x,-y,-z

loop_
_atom_site_label
_atom_site_fract_x
_atom_site_fract_y
_atom_site_fract_z
_atom_site_occupancy
_atom_site_U_iso_or_equiv
_atom_site_type_symbol
_atom_site_attached_hydrogens
Mn1 0.00000 0.00000 0.00000 1.00000 0.00925 Mn 0
Mn2 0.31490 0.01500 0.13960 1.00000 0.01013 Mn 0
Mn3 0.33080 0.49420 0.41100 1.00000 0.00874 Mn 0
Mn4 0.07810 -0.01050 0.29670 1.00000 0.01013 Mn 0
Si1 0.02460 0.41440 0.43810 0.50000 0.00595 Si 0
Si2 0.12870 0.57310 0.14390 1.00000 0.00405 Si 0
O1 0.49070 -0.21350 0.14580 1.00000 0.00608 O 0
O2 0.33450 0.21370 -0.02650 1.00000 0.00925 O 0
O3 0.22890 -0.28790 0.26140 1.00000 0.00963 O 0
O4 0.42070 0.23480 0.30580 0.50000 0.01596 O 0
O-H4 0.42070 0.23480 0.30580 0.50000 0.01596 O 1
O5 0.17360 0.26260 0.43910 0.50000 0.01140 O 0
O-H5 0.17360 0.26260 0.43910 0.50000 0.01140 O 1
O6 0.12900 0.23900 0.14500 1.00000 0.01001 O 0
O7 0.52540 0.77080 0.43790 1.00000 0.01507 O 0

loop_
_cod_changelog_entry_id
_cod_changelog_entry_author
_cod_changelog_entry_date
_cod_changelog_entry_text
1
;cod-tools version 3.8.0
Id: cif_guess_AMCSD_atom_types 9574 2023-05-10 09:00:05Z saulius
;
2023-05-10T18:45:57+03:00
;Derived atom types and hydrogen counts
from atom names that follow the AMCSD naming convention
(Wat == water, O-H == hydroxyl).
;

loop_
_cod_related_entry_id
_cod_related_entry_database
_cod_related_entry_code
1 AMCSD 0000206
